data_2009076
loop_
_publ_author_name
'S. Shanmuga Sundara Raj'
'Hoong-Kun Fun'
'Xiao-Feng Chen'
'Xu-Hui Zhu'
'Xiao-Zeng You'

_publ_section_title
;
 Bis[2-(phenylazo)imidazole-<i>N</i>]silver(I) nitrate methanol solvate
;
_journal_issue 10
_journal_name_full 'Acta Crystallographica Section C'
_journal_page_first 1644
_journal_page_last 1646
_journal_paper_doi 10.1107/S0108270199008525
_journal_volume 55
_journal_year 1999
_chemical_formula_iupac '[Ag (C9 H8 N4)2] N O3 , C H3 O H'
_chemical_formula_sum 'C19 H20 Ag N9 O4'
_chemical_formula_weight 546.31
_chemical_name_systematic
;
bis(2-phenyldiazenyl-1H-imidazole-N)silver(I) nitrate methanol solvate
;
_space_group_IT_number 2
_symmetry_cell_setting triclinic
_symmetry_space_group_name_Hall '-P 1'
_symmetry_space_group_name_H-M 'P -1'
_audit_creation_method SHELXL-97
_cell_angle_alpha 74.0770(10)
_cell_angle_beta 75.3590(10)
_cell_angle_gamma 72.4620(10)
_cell_formula_units_Z 2
_cell_length_a 7.5447(5)
_cell_length_b 12.0046(7)
_cell_length_c 13.7852(8)
_cell_measurement_reflns_used 4099
_cell_measurement_temperature 293(2)
_cell_measurement_theta_max 28.31
_cell_measurement_theta_min 1.56
_cell_volume 1124.96(12)
_computing_cell_refinement 'SAINT (Siemens, 1996)'
_computing_data_collection 'SMART (Siemens, 1996)'
_computing_data_reduction SAINT
_computing_molecular_graphics SHELXTL
_computing_publication_material 'SHELXTL and PLATON (Spek, 1990)'
_computing_structure_refinement SHELXTL
_computing_structure_solution 'SHELXTL (Sheldrick, 1997)'
_diffrn_ambient_temperature 293(2)
_diffrn_detector_area_resol_mean 8.33
_diffrn_measured_fraction_theta_full 0.973
_diffrn_measured_fraction_theta_max 0.973
_diffrn_measurement_device_type 'Siemens SMART CCD area detector'
_diffrn_measurement_method '\w scans'
_diffrn_radiation_monochromator graphite
_diffrn_radiation_source 'fine-focus sealed tube'
_diffrn_radiation_type MoK\a
_diffrn_radiation_wavelength 0.71073
_diffrn_reflns_av_R_equivalents 0.029
_diffrn_reflns_av_sigmaI/netI 0.062
_diffrn_reflns_limit_h_max 10
_diffrn_reflns_limit_h_min -9
_diffrn_reflns_limit_k_max 16
_diffrn_reflns_limit_k_min -13
_diffrn_reflns_limit_l_max 18
_diffrn_reflns_limit_l_min -15
_diffrn_reflns_number 7937
_diffrn_reflns_theta_full 28.29
_diffrn_reflns_theta_max 28.29
_diffrn_reflns_theta_min 1.56
_diffrn_standards_decay_% negligible
_exptl_absorpt_coefficient_mu 0.942
_exptl_absorpt_correction_T_max 0.879
_exptl_absorpt_correction_T_min 0.765
_exptl_absorpt_correction_type empirical
_exptl_absorpt_process_details '(SADABS; Sheldrick, 1996)'
_exptl_crystal_colour orange
_exptl_crystal_density_diffrn 1.613
_exptl_crystal_density_method 'not measured'
_exptl_crystal_description slab
_exptl_crystal_F_000 552
_exptl_crystal_size_max 0.30
_exptl_crystal_size_mid 0.20
_exptl_crystal_size_min 0.14
_refine_diff_density_max 1.477
_refine_diff_density_min -0.561
_refine_ls_extinction_method none
_refine_ls_goodness_of_fit_ref 1.013
_refine_ls_hydrogen_treatment mixed
_refine_ls_matrix_type full
_refine_ls_number_parameters 314
_refine_ls_number_reflns 5431
_refine_ls_number_restraints 0
_refine_ls_restrained_S_all 1.013
_refine_ls_R_factor_all 0.094
_refine_ls_R_factor_gt 0.057
_refine_ls_shift/su_max <0.001
_refine_ls_shift/su_mean 0.000
_refine_ls_structure_factor_coef Fsqd
_refine_ls_weighting_details 'calc w = 1/[\s^2^(Fo^2^)+(0.0798P)^2^+0.2004P] where P=(Fo^2^+2Fc^2^)/3'
_refine_ls_weighting_scheme calc
_refine_ls_wR_factor_ref 0.160
_reflns_number_gt 3463
_reflns_number_total 5431
_reflns_threshold_expression 'I > 2\s(I)'
_cod_data_source_file sk1302.cif
_cod_data_source_block I
_cod_depositor_comments
;
The following automatic conversions were performed:
'_symmetry_cell_setting' value 'Triclinic' changed to 'triclinic'
according to '/home/saulius/struct/CIF-dictionaries/cif_core.dic'
dictionary named 'cif_core.dic' version 2.4.1 from 2010-06-29.

Automatic conversion script
Id: cif_fix_enum 1527 2010-12-29 10:47:43Z saulius 

The following automatic conversions were performed:

'_symmetry_cell_setting' value 'Triclinic' changed to 'triclinic'
according to /home/saulius/struct/CIF-dictionaries/cif_core.dic
dictionary named 'cif_core.dic' version 2.4.1 from 2010-06-29.

Automatic conversion script
Id: cif_fix_values 1715 2011-07-08 13:25:40Z adriana 
;
_cod_original_sg_symbol_H-M P-1
_cod_database_code 2009076

loop_
_symmetry_equiv_pos_as_xyz
'x, y, z'
'-x, -y, -z'

loop_
_atom_site_label
_atom_site_fract_x
_atom_site_fract_y
_atom_site_fract_z
_atom_site_U_iso_or_equiv
_atom_site_adp_type
_atom_site_calc_flag
_atom_site_refinement_flags
_atom_site_occupancy
_atom_site_disorder_assembly
_atom_site_disorder_group
_atom_site_type_symbol
Ag1 -.23310(6) .02537(3) .24568(3) .07257(19) Uani d . 1 . . Ag
O1 -.3683(6) .4256(4) -.1924(3) .0827(11) Uani d . 1 . . O
O2 -.6569(6) .4245(4) -.1713(3) .0861(12) Uani d . 1 . . O
O3 -.5311(5) .5308(3) -.3085(2) .0733(9) Uani d . 1 . . O
O4 -.8951(6) .6247(4) -.3478(3) .0865(12) Uani d . 1 . . O
N1 -.4044(5) .1714(3) .1532(2) .0489(8) Uani d . 1 . . N
N2 -.5027(5) .2820(3) .0129(2) .0564(9) Uani d . 1 . . N
H2A -.5229 .3030 -.0490 .068 Uiso calc R 1 . . H
N3 -.3295(5) .0854(3) -.0014(2) .0524(8) Uani d . 1 . . N
N4 -.2510(5) -.0100(3) .0493(3) .0544(8) Uani d . 1 . . N
N5 -.0434(5) -.1206(3) .3260(3) .0511(8) Uani d . 1 . . N
N6 .0579(5) -.2482(3) .4616(3) .0536(9) Uani d . 1 . . N
H6A .0724 -.2786 .5241 .064 Uiso calc R 1 . . H
N7 -.1635(5) -.0708(3) .4965(3) .0498(8) Uani d . 1 . . N
N8 -.2634(5) .0257(3) .4553(3) .0506(8) Uani d . 1 . . N
N9 -.5193(6) .4602(3) -.2240(3) .0549(9) Uani d . 1 . . N
C1 -.5611(6) .3517(4) .0817(3) .0575(11) Uani d . 1 . . C
H1A -.6297 .4312 .0718 .069 Uiso calc R 1 . . H
C2 -.4999(7) .2829(4) .1688(3) .0569(10) Uani d . 1 . . C
H2B -.5200 .3079 .2297 .068 Uiso calc R 1 . . H
C3 -.4079(6) .1742(3) .0569(3) .0455(9) Uani d . 1 . . C
C4 -.1646(6) -.1039(4) -.0088(3) .0513(10) Uani d . 1 . . C
C5 -.0842(7) -.2118(4) .0479(4) .0610(11) Uani d . 1 . . C
H5A -.0902 -.2202 .1177 .073 Uiso calc R 1 . . H
C6 .0059(8) -.3084(5) .0026(4) .0726(13) Uani d . 1 . . C
H6B .0615 -.3815 .0413 .087 Uiso calc R 1 . . H
C7 .0124(7) -.2951(5) -.1001(4) .0685(13) Uani d . 1 . . C
H7B .0737 -.3597 -.1312 .082 Uiso calc R 1 . . H
C8 -.0697(7) -.1886(5) -.1572(4) .0685(13) Uani d . 1 . . C
H8B -.0652 -.1818 -.2266 .082 Uiso calc R 1 . . H
C9 -.1607(7) -.0894(4) -.1130(3) .0593(11) Uani d . 1 . . C
H9A -.2166 -.0164 -.1517 .071 Uiso calc R 1 . . H
C10 .1449(6) -.2986(4) .3806(3) .0580(11) Uani d . 1 . . C
H10A .2310 -.3728 .3814 .070 Uiso calc R 1 . . H
C11 .0818(6) -.2192(4) .2971(3) .0568(10) Uani d . 1 . . C
H11A .1190 -.2309 .2303 .068 Uiso calc R 1 . . H
C12 -.0554(6) -.1419(4) .4274(3) .0463(9) Uani d . 1 . . C
C13 -.3756(6) .1007(4) .5254(3) .0490(9) Uani d . 1 . . C
C14 -.4743(7) .2121(4) .4814(3) .0605(11) Uani d . 1 . . C
H14A -.4662 .2339 .4105 .073 Uiso calc R 1 . . H
C15 -.5855(7) .2918(4) .5418(4) .0679(13) Uani d . 1 . . C
H15A -.6525 .3670 .5119 .082 Uiso calc R 1 . . H
C16 -.5961(7) .2591(5) .6461(4) .0669(12) Uani d . 1 . . C
H16A -.6691 .3128 .6870 .080 Uiso calc R 1 . . H
C17 -.4995(7) .1475(5) .6907(4) .0656(12) Uani d . 1 . . C
H17A -.5101 .1259 .7617 .079 Uiso calc R 1 . . H
C18 -.3876(6) .0675(4) .6318(3) .0557(11) Uani d . 1 . . C
H18A -.3211 -.0074 .6622 .067 Uiso calc R 1 . . H
C19 -1.0173(11) .5506(8) -.3092(6) .093(2) Uani d . 1 . . C
H1O4 -.774(10) .586(6) -.332(5) .11(2) Uiso d . 1 . . H
H19C -.987(16) .521(10) -.375(8) .22(5) Uiso d . 1 . . H
H19B -1.137(14) .595(8) -.329(7) .16(3) Uiso d . 1 . . H
H19A -1.011(12) .497(8) -.244(6) .15(3) Uiso d . 1 . . H

loop_
_atom_site_aniso_label
_atom_site_aniso_U_11
_atom_site_aniso_U_22
_atom_site_aniso_U_33
_atom_site_aniso_U_12
_atom_site_aniso_U_13
_atom_site_aniso_U_23
Ag1 .0733(3) .0593(3) .0757(3) -.00068(18) -.0419(2) .00859(17)
O1 .073(2) .090(3) .063(2) .008(2) -.0220(17) -.0054(18)
O2 .093(3) .107(3) .062(2) -.047(3) -.016(2) .002(2)
O3 .090(3) .066(2) .0510(17) -.0134(19) -.0232(16) .0110(15)
O4 .077(3) .094(3) .076(2) -.020(2) -.034(2) .020(2)
N1 .054(2) .0404(18) .0492(18) -.0019(15) -.0213(15) -.0047(14)
N2 .069(2) .051(2) .0412(18) -.0043(18) -.0194(16) -.0003(15)
N3 .058(2) .047(2) .0482(18) -.0105(16) -.0163(16) .0003(15)
N4 .058(2) .053(2) .0484(19) -.0117(17) -.0148(16) -.0031(16)
N5 .0502(19) .0461(19) .0548(19) -.0048(16) -.0222(15) -.0040(15)
N6 .055(2) .048(2) .055(2) -.0087(16) -.0247(17) .0018(16)
N7 .0506(19) .0447(19) .056(2) -.0125(16) -.0211(16) -.0029(15)
N8 .053(2) .0473(19) .0542(19) -.0153(16) -.0225(16) .0002(15)
N9 .071(3) .0442(19) .0453(19) -.0050(18) -.0143(18) -.0106(15)
C1 .061(3) .043(2) .059(2) .001(2) -.018(2) -.0051(19)
C2 .066(3) .052(3) .050(2) .001(2) -.019(2) -.0157(19)
C3 .046(2) .041(2) .045(2) -.0050(17) -.0104(17) -.0077(16)
C4 .047(2) .050(2) .058(2) -.0118(19) -.0071(19) -.0158(19)
C5 .067(3) .056(3) .058(3) -.009(2) -.019(2) -.009(2)
C6 .070(3) .054(3) .085(4) .001(2) -.019(3) -.014(2)
C7 .062(3) .062(3) .085(4) -.009(2) -.007(3) -.034(3)
C8 .068(3) .084(4) .056(3) -.019(3) -.001(2) -.028(3)
C9 .056(3) .054(3) .063(3) -.009(2) -.016(2) -.007(2)
C10 .055(2) .043(2) .072(3) -.0043(19) -.025(2) -.002(2)
C11 .055(2) .058(3) .056(2) -.004(2) -.020(2) -.013(2)
C12 .045(2) .043(2) .050(2) -.0094(17) -.0201(17) -.0010(17)
C13 .047(2) .045(2) .058(2) -.0158(18) -.0186(18) -.0052(18)
C14 .071(3) .052(3) .058(3) -.011(2) -.026(2) -.001(2)
C15 .068(3) .049(3) .082(3) -.006(2) -.024(3) -.007(2)
C16 .061(3) .061(3) .082(3) -.011(2) -.013(2) -.026(3)
C17 .064(3) .083(4) .055(3) -.024(3) -.011(2) -.016(2)
C18 .056(3) .051(2) .058(2) -.015(2) -.018(2) .001(2)
C19 .080(4) .105(5) .091(5) -.033(4) -.022(4) .003(4)

loop_
_atom_type_symbol
_atom_type_description
_atom_type_scat_dispersion_real
_atom_type_scat_dispersion_imag
_atom_type_scat_source
C C 0.0033 0.0016 'International Tables Vol C Tables 4.2.6.8 and 6.1.1.4'
H H 0.0000 0.0000 'International Tables Vol C Tables 4.2.6.8 and 6.1.1.4'
N N 0.0061 0.0033 'International Tables Vol C Tables 4.2.6.8 and 6.1.1.4'
O O 0.0106 0.0060 'International Tables Vol C Tables 4.2.6.8 and 6.1.1.4'
Ag Ag -0.8971 1.1015 'International Tables Vol C Tables 4.2.6.8 and 6.1.1.4'

loop_
_geom_angle_atom_site_label_1
_geom_angle_atom_site_label_2
_geom_angle_atom_site_label_3
_geom_angle
_geom_angle_publ_flag
N5 Ag1 N1 174.90(10) y
C3 N1 C2 105.6(3) ?
C3 N1 Ag1 123.0(3) ?
C2 N1 Ag1 130.4(3) ?
C3 N2 C1 108.3(3) ?
N4 N3 C3 111.9(3) y
N3 N4 C4 113.7(3) y
C12 N5 C11 104.8(3) ?
C12 N5 Ag1 122.5(3) ?
C11 N5 Ag1 131.6(3) ?
C12 N6 C10 107.8(3) ?
N8 N7 C12 113.3(3) y
N7 N8 C13 114.2(3) y
O2 N9 O1 119.4(4) y
O2 N9 O3 120.5(4) y
O1 N9 O3 120.1(4) y
N2 C1 C2 106.2(4) ?
C1 C2 N1 109.4(4) ?
N1 C3 N2 110.4(3) ?
N1 C3 N3 130.7(3) ?
N2 C3 N3 118.9(3) ?
C5 C4 C9 120.9(4) ?
C5 C4 N4 114.2(4) ?
C9 C4 N4 124.9(4) ?
C4 C5 C6 120.6(4) ?
C7 C6 C5 119.1(5) ?
C8 C7 C6 120.9(4) ?
C7 C8 C9 120.9(5) ?
C4 C9 C8 117.6(4) ?
N6 C10 C11 106.3(4) ?
N5 C11 C10 110.1(4) ?
N5 C12 N6 111.1(4) ?
N5 C12 N7 129.4(4) ?
N6 C12 N7 119.5(3) ?
C14 C13 C18 120.0(4) ?
C14 C13 N8 115.7(4) ?
C18 C13 N8 124.3(4) ?
C13 C14 C15 120.4(4) ?
C16 C15 C14 119.4(5) ?
C15 C16 C17 120.4(5) ?
C18 C17 C16 120.9(4) ?
C17 C18 C13 118.8(4) ?

loop_
_geom_bond_atom_site_label_1
_geom_bond_atom_site_label_2
_geom_bond_site_symmetry_2
_geom_bond_distance
_geom_bond_publ_flag
Ag1 N5 . 2.138(3) y
Ag1 N1 . 2.147(3) y
O1 N9 . 1.236(5) y
O2 N9 . 1.226(5) y
O3 N9 . 1.245(4) y
O4 C19 . 1.382(8) y
N1 C3 . 1.325(5) ?
N1 C2 . 1.362(5) ?
N2 C3 . 1.336(5) ?
N2 C1 . 1.341(6) ?
N3 N4 . 1.229(5) y
N3 C3 . 1.408(5) ?
N4 C4 . 1.458(6) ?
N5 C12 . 1.335(5) ?
N5 C11 . 1.359(6) ?
N6 C12 . 1.341(5) ?
N6 C10 . 1.343(6) ?
N7 N8 . 1.250(5) y
N7 C12 . 1.390(5) y
N8 C13 . 1.438(6) y
C1 C2 . 1.357(6) ?
C4 C5 . 1.367(6) ?
C4 C9 . 1.392(6) ?
C5 C6 . 1.379(7) ?
C6 C7 . 1.371(7) ?
C7 C8 . 1.363(7) ?
C8 C9 . 1.399(7) ?
C10 C11 . 1.365(6) ?
C13 C14 . 1.376(6) ?
C13 C18 . 1.396(6) ?
C14 C15 . 1.384(7) ?
C15 C16 . 1.371(7) ?
C16 C17 . 1.374(7) ?
C17 C18 . 1.374(7) ?

loop_
_geom_hbond_atom_site_label_D
_geom_hbond_atom_site_label_H
_geom_hbond_atom_site_label_A
_geom_hbond_site_symmetry_A
_geom_hbond_distance_DH
_geom_hbond_distance_HA
_geom_hbond_distance_DA
_geom_hbond_angle_DHA
_geom_hbond_publ_flag
N2 H2A O2 1_555 0.86 2.148 2.939(5) 153 yes
O4 H1O4 O3 1_555 0.94(8) 1.83(8) 2.767(6) 172(7) yes
N6 H6A O4 1_646 0.86 1.857 2.702(6) 167 yes

loop_
_geom_torsion_atom_site_label_1
_geom_torsion_atom_site_label_2
_geom_torsion_atom_site_label_3
_geom_torsion_atom_site_label_4
_geom_torsion
_geom_torsion_publ_flag
N5 Ag1 N1 C3 39.3(16) ?
N5 Ag1 N1 C2 -127.9(14) ?
C3 N3 N4 C4 -178.9(3) y
N1 Ag1 N5 C12 155.3(13) ?
N1 Ag1 N5 C11 -38.5(16) ?
C12 N7 N8 C13 -179.7(3) y
C3 N2 C1 C2 -0.4(5) ?
N2 C1 C2 N1 0.0(5) ?
C3 N1 C2 C1 0.4(5) ?
Ag1 N1 C2 C1 169.3(3) ?
C2 N1 C3 N2 -0.6(5) ?
Ag1 N1 C3 N2 -170.5(3) ?
C2 N1 C3 N3 179.0(4) ?
Ag1 N1 C3 N3 9.0(6) ?
C1 N2 C3 N1 0.6(5) ?
C1 N2 C3 N3 -179.0(4) ?
N4 N3 C3 N1 2.3(6) ?
N4 N3 C3 N2 -178.1(4) ?
N3 N4 C4 C5 -177.2(4) ?
N3 N4 C4 C9 2.8(6) ?
C9 C4 C5 C6 1.2(7) ?
N4 C4 C5 C6 -178.8(4) ?
C4 C5 C6 C7 -0.6(8) ?
C5 C6 C7 C8 -0.5(8) ?
C6 C7 C8 C9 0.9(8) ?
C5 C4 C9 C8 -0.8(7) ?
N4 C4 C9 C8 179.2(4) ?
C7 C8 C9 C4 -0.3(7) ?
C12 N6 C10 C11 0.5(5) ?
C12 N5 C11 C10 -0.3(5) ?
Ag1 N5 C11 C10 -168.3(3) ?
N6 C10 C11 N5 -0.1(5) ?
C11 N5 C12 N6 0.6(5) ?
Ag1 N5 C12 N6 170.0(3) ?
C11 N5 C12 N7 -179.9(4) ?
Ag1 N5 C12 N7 -10.5(6) ?
C10 N6 C12 N5 -0.7(5) ?
C10 N6 C12 N7 179.7(4) ?
N8 N7 C12 N5 0.7(6) ?
N8 N7 C12 N6 -179.8(3) ?
N7 N8 C13 C14 174.4(4) ?
N7 N8 C13 C18 -5.2(5) ?
C18 C13 C14 C15 0.2(7) ?
N8 C13 C14 C15 -179.5(4) ?
C13 C14 C15 C16 0.2(7) ?
C14 C15 C16 C17 -1.0(7) ?
C15 C16 C17 C18 1.4(7) ?
C16 C17 C18 C13 -1.0(7) ?
C14 C13 C18 C17 0.2(6) ?
N8 C13 C18 C17 179.8(4) ?
